data_7220857
loop_
_publ_author_name
'Zhai, Lian-jie'
'Fan, Xuezhong'
'Wang, Bozhou'
'Bi, Fuqiang'
'Li, Yanan'
'Zhu, Yanlong'

_publ_section_title
;
 A &#x201C;Green&#x201D; High-initiation-power Primary Explosive:
 Synthesis, 3D Structure and Energetic Properties of Dipotassium
 3,4-Bis(3-dinitromethylfurazan-4-oxy)furazan
;
_journal_name_full 'RSC Adv.'
_journal_paper_doi 10.1039/C5RA09822J
_journal_year 2015
_chemical_formula_moiety 'C4 H5 F N6 O10'
_chemical_formula_sum 'C4 H5 F N6 O10'
_chemical_formula_weight 316.12
_chemical_name_common TNE-FDNA
_chemical_name_systematic '2,2,2-trinitroethyl 2-fluoro-2,2-dinitroethylamine'
_space_group_IT_number 33
_symmetry_cell_setting orthorhombic
_symmetry_Int_Tables_number 33
_symmetry_space_group_name_Hall 'P 2c -2n'
_symmetry_space_group_name_H-M 'P n a 21'
_atom_sites_solution_hydrogens geom
_atom_sites_solution_primary direct
_atom_sites_solution_secondary difmap
_audit_block_code TNE-FDNA_ix245_Rest
_audit_creation_date
;
'Fri Jun 07 19:17:24 2013'
;
_audit_creation_method 'form98_non/compatible with shelxl97-2'
_audit_update_record
;
2013-06-21 deposited with the CCDC.
2015-06-24 downloaded from the CCDC.
;
_cell_angle_alpha 90.00
_cell_angle_beta 90.00
_cell_angle_gamma 90.00
_cell_formula_units_Z 8
_cell_length_a 18.5686(10)
_cell_length_b 5.9732(4)
_cell_length_c 20.0793(15)
_cell_measurement_reflns_used 3385
_cell_measurement_temperature 173(2)
_cell_measurement_theta_max 31.9670
_cell_measurement_theta_min 4.5630
_cell_volume 2227.1(3)
_computing_cell_refinement
;
CrysAlisPro, Agilent Technologies,
Version 1.171.36.24 (release 03-12-2012 CrysAlis171 .NET)
(compiled Dec  3 2012,18:21:49)
;
_computing_data_collection
;
CrysAlisPro, Agilent Technologies,
Version 1.171.36.24 (release 03-12-2012 CrysAlis171 .NET)
(compiled Dec  3 2012,18:21:49)
;
_computing_data_reduction
;
CrysAlisPro, Agilent Technologies,
Version 1.171.36.24 (release 03-12-2012 CrysAlis171 .NET)
(compiled Dec  3 2012,18:21:49)
;
_computing_molecular_graphics
;
ORTEP (M. N. Burnett, C. K. Johnson, ORTEP-III: Oak Ridge Thermal Ellipsoid
Plot Program for Crystal Structure Illustrations, Oak Ridge National
Laboratory, 1996). Windows version 2.02 (L. J. Farrugia, J. Appl. Cryst
(1997), 30, 565.


'DIAMOND 3.2g (Brandenburg; Crystal Impact GbR, Bonn, Germany, 2010)'
;
_computing_publication_material 'SHELXL-97 (G. M. Sheldrick. University of G\"ottingen, 97-2 version)'
_computing_structure_refinement 'SHELXL-97 (G. M. Sheldrick. University of G\"ottingen, 97-2 version)'
_computing_structure_solution
;
A. Altomare, M. C. Burla, M. Camalli, G. L. Cascarano, C. Giacovazzo, A.
Guagliardi, A. G. G. Moliterni, G. Polidori, R. Spagna: SIR97: a new tool for
crystal structure determination and refinement; J. Appl. Crystallogr. 1999,
32, 115-119.
;
_diffrn_ambient_temperature 173(2)
_diffrn_detector_area_resol_mean 15.9809
_diffrn_measured_fraction_theta_full 0.997
_diffrn_measured_fraction_theta_max 0.997
_diffrn_measurement_details
;
  1 omega   -1.00  103.00   1.0000   30.0000
omega____ theta____ kappa____ phi______ frames
    -       32.0000   79.0000    0.0000 104

  2 omega   -1.00  103.00   1.0000   30.0000
omega____ theta____ kappa____ phi______ frames
    -       32.0000   79.0000  120.0000 104

  3 omega  -65.00   39.00   1.0000   30.0000
omega____ theta____ kappa____ phi______ frames
    -      -32.0000   80.0000  250.0000 104

;
_diffrn_measurement_device_type 'Oxford Xcalibur3 CCD area-detector'
_diffrn_measurement_method 'omega scan'
_diffrn_orient_matrix_UB_11 0.0095399000
_diffrn_orient_matrix_UB_12 0.0079882000
_diffrn_orient_matrix_UB_13 0.1118549000
_diffrn_orient_matrix_UB_21 -0.0361871000
_diffrn_orient_matrix_UB_22 0.0089589000
_diffrn_orient_matrix_UB_23 0.0226427000
_diffrn_orient_matrix_UB_31 -0.0074718000
_diffrn_orient_matrix_UB_32 -0.0332378000
_diffrn_orient_matrix_UB_33 0.0328360000
_diffrn_radiation_collimation '0.5 mm collimator'
_diffrn_radiation_monochromator graphite
_diffrn_radiation_source 'fine-focus sealed tube'
_diffrn_radiation_type MoK\a
_diffrn_radiation_wavelength 0.71073
_diffrn_reflns_av_R_equivalents 0.0340
_diffrn_reflns_av_sigmaI/netI 0.0450
_diffrn_reflns_limit_h_max 26
_diffrn_reflns_limit_h_min -19
_diffrn_reflns_limit_k_max 8
_diffrn_reflns_limit_k_min -7
_diffrn_reflns_limit_l_max 27
_diffrn_reflns_limit_l_min -28
_diffrn_reflns_number 14438
_diffrn_reflns_theta_full 30.00
_diffrn_reflns_theta_max 30.00
_diffrn_reflns_theta_min 4.12
_diffrn_source_current 40
_diffrn_source_power 2.00
_diffrn_source_type 'Spellman generator'
_diffrn_source_voltage 50
_exptl_absorpt_coefficient_mu 0.195
_exptl_absorpt_correction_T_max 1.00000
_exptl_absorpt_correction_T_min 0.89677
_exptl_absorpt_correction_type multi-scan
_exptl_absorpt_process_details
;
CrysAlisPro, Agilent Technologies,
Version 1.171.36.24 (release 03-12-2012 CrysAlis171 .NET)
(compiled Dec  3 2012,18:21:49)
Empirical absorption correction using spherical harmonics,
 implemented in SCALE3 ABSPACK scaling algorithm.
;
_exptl_crystal_colour colorless
_exptl_crystal_density_diffrn 1.8856(3)
_exptl_crystal_density_method 'not measured'
_exptl_crystal_description platelet
_exptl_crystal_F_000 1280
_exptl_crystal_size_max 0.4
_exptl_crystal_size_mid 0.18
_exptl_crystal_size_min 0.03
_refine_diff_density_max 0.310
_refine_diff_density_min -0.253
_refine_diff_density_rms 0.057
_refine_ls_abs_structure_details 'Flack H D (1983), Acta Cryst. A39, 876-881'
_refine_ls_abs_structure_Flack 0.9(8)
_refine_ls_extinction_method none
_refine_ls_goodness_of_fit_ref 1.042
_refine_ls_hydrogen_treatment refall
_refine_ls_matrix_type full
_refine_ls_number_parameters 387
_refine_ls_number_reflns 6265
_refine_ls_number_restraints 1
_refine_ls_restrained_S_all 1.042
_refine_ls_R_factor_all 0.0576
_refine_ls_R_factor_gt 0.0410
_refine_ls_shift/su_max 0.001
_refine_ls_shift/su_mean 0.000
_refine_ls_structure_factor_coef Fsqd
_refine_ls_weighting_details 'calc w=1/[\s^2^(Fo^2^)+(0.0395P)^2^+0.3057P] where P=(Fo^2^+2Fc^2^)/3'
_refine_ls_weighting_scheme calc
_refine_ls_wR_factor_gt 0.0856
_refine_ls_wR_factor_ref 0.0952
_reflns_number_gt 5149
_reflns_number_total 6265
_reflns_threshold_expression >2\s(I)
_cod_data_source_file c5ra09822j2.cif
_cod_data_source_block ix245
_cod_original_sg_symbol_H-M 'P n a 2 1'
_cod_database_code 7220857

loop_
_symmetry_equiv_pos_as_xyz
'x, y, z'
'-x, -y, z+1/2'
'-x+1/2, y+1/2, z+1/2'
'x+1/2, -y+1/2, z'

loop_
_atom_site_label
_atom_site_type_symbol
_atom_site_fract_x
_atom_site_fract_y
_atom_site_fract_z
_atom_site_U_iso_or_equiv
_atom_site_adp_type
_atom_site_occupancy
_atom_site_symmetry_multiplicity
_atom_site_calc_flag
_atom_site_refinement_flags
F1 F 0.31231(7) -0.1532(2) 0.74863(6) 0.0223(3) Uani 1 1 d .
O7 O 0.24489(9) -0.1811(3) 0.90397(9) 0.0274(4) Uani 1 1 d .
N1 N 0.60102(10) 0.0671(3) 0.77997(9) 0.0184(4) Uani 1 1 d .
O9 O 0.29854(11) 0.2752(3) 0.86001(9) 0.0260(4) Uani 1 1 d .
O10 O 0.31694(11) 0.2674(3) 0.75295(10) 0.0273(4) Uani 1 1 d .
O3 O 0.52306(10) 0.4232(3) 0.76425(9) 0.0256(4) Uani 1 1 d .
O6 O 0.63697(9) 0.0492(3) 0.91903(9) 0.0271(4) Uani 1 1 d .
O8 O 0.19067(9) -0.1738(3) 0.80768(9) 0.0267(4) Uani 1 1 d .
C4 C 0.31285(11) -0.0762(3) 0.81049(11) 0.0155(4) Uani 1 1 d .
N4 N 0.44227(9) -0.0739(3) 0.81685(10) 0.0169(4) Uani 1 1 d .
N6 N 0.30859(10) 0.1807(3) 0.80705(10) 0.0185(4) Uani 1 1 d .
O4 O 0.46697(10) 0.3989(3) 0.85943(10) 0.0307(4) Uani 1 1 d .
C2 C 0.50366(11) -0.0540(4) 0.86148(11) 0.0175(4) Uani 1 1 d .
H2A H 0.5304 -0.1974 0.8625 0.021 Uiso 1 1 calc R
H2B H 0.4865 -0.0216 0.9072 0.021 Uiso 1 1 calc R
O1 O 0.57481(9) -0.0682(3) 0.74188(9) 0.0260(4) Uani 1 1 d .
N3 N 0.60462(11) 0.2041(4) 0.89367(10) 0.0209(4) Uani 1 1 d .
O2 O 0.66006(9) 0.1543(3) 0.77661(9) 0.0252(4) Uani 1 1 d .
C1 C 0.55362(11) 0.1325(4) 0.83845(11) 0.0165(4) Uani 1 1 d .
N5 N 0.24256(10) -0.1513(3) 0.84403(10) 0.0184(4) Uani 1 1 d .
O5 O 0.60922(11) 0.4025(3) 0.90696(10) 0.0327(4) Uani 1 1 d .
N2 N 0.51079(10) 0.3384(3) 0.81778(10) 0.0191(4) Uani 1 1 d .
C3 C 0.37731(11) -0.1536(4) 0.85013(11) 0.0162(4) Uani 1 1 d .
H3A H 0.3750 -0.0928 0.8959 0.019 Uiso 1 1 calc R
H3B H 0.3779 -0.3191 0.8528 0.019 Uiso 1 1 calc R
H1 H 0.4541(16) -0.165(5) 0.7822(14) 0.022(7) Uiso 1 1 d .
F2 F 0.44070(7) 0.1266(2) 0.66972(7) 0.0244(3) Uani 1 1 d .
N9 N 0.14923(10) -0.0760(3) 0.62613(9) 0.0162(4) Uani 1 1 d .
O12 O 0.13286(11) -0.3708(3) 0.50003(9) 0.0285(4) Uani 1 1 d .
O13 O 0.23106(10) -0.4264(3) 0.63450(9) 0.0263(4) Uani 1 1 d .
O18 O 0.44955(12) -0.2431(3) 0.54114(10) 0.0302(5) Uani 1 1 d .
O14 O 0.28209(9) -0.3852(3) 0.53742(9) 0.0267(4) Uani 1 1 d .
O19 O 0.56125(9) 0.1673(3) 0.61061(9) 0.0269(4) Uani 1 1 d .
N10 N 0.30903(10) 0.0761(3) 0.59751(10) 0.0175(4) Uani 1 1 d .
N7 N 0.14878(11) -0.1744(3) 0.50892(10) 0.0190(4) Uani 1 1 d .
C6 C 0.24833(11) 0.0743(4) 0.55129(11) 0.0160(4) Uani 1 1 d .
H6A H 0.2663 0.0607 0.5051 0.019 Uiso 1 1 calc R
H6B H 0.2213 0.2167 0.5550 0.019 Uiso 1 1 calc R
O16 O 0.08807(8) -0.1490(3) 0.62313(9) 0.0232(4) Uani 1 1 d .
C5 C 0.19855(11) -0.1214(4) 0.56705(11) 0.0148(4) Uani 1 1 d .
N11 N 0.44047(10) -0.1746(3) 0.59800(11) 0.0209(4) Uani 1 1 d .
O15 O 0.17608(9) 0.0321(3) 0.67096(8) 0.0255(4) Uani 1 1 d .
N12 N 0.50907(10) 0.1646(3) 0.57447(10) 0.0197(4) Uani 1 1 d .
O11 O 0.12855(9) -0.0124(3) 0.47744(9) 0.0265(4) Uani 1 1 d .
O20 O 0.50688(11) 0.2198(3) 0.51585(9) 0.0317(4) Uani 1 1 d .
N8 N 0.24079(10) -0.3315(3) 0.58167(10) 0.0185(4) Uani 1 1 d .
C8 C 0.43809(11) 0.0812(4) 0.60501(12) 0.0167(4) Uani 1 1 d .
C7 C 0.37348(11) 0.1810(4) 0.57072(12) 0.0179(4) Uani 1 1 d .
H7A H 0.3719 0.3446 0.5785 0.021 Uiso 1 1 calc R
H7B H 0.3765 0.1545 0.5221 0.021 Uiso 1 1 calc R
O17 O 0.43133(11) -0.2858(3) 0.64770(11) 0.0334(5) Uani 1 1 d .
H2 H 0.2949(17) 0.145(5) 0.6310(16) 0.030(8) Uiso 1 1 d .

loop_
_atom_site_aniso_label
_atom_site_aniso_U_11
_atom_site_aniso_U_22
_atom_site_aniso_U_33
_atom_site_aniso_U_23
_atom_site_aniso_U_13
_atom_site_aniso_U_12
F1 0.0207(7) 0.0261(7) 0.0203(7) -0.0062(6) 0.0007(5) -0.0005(5)
O7 0.0187(9) 0.0395(10) 0.0240(9) 0.0065(8) 0.0041(7) -0.0025(8)
N1 0.0147(9) 0.0211(10) 0.0196(9) 0.0045(8) 0.0000(7) 0.0028(7)
O9 0.0270(10) 0.0203(9) 0.0306(10) -0.0070(7) -0.0048(8) 0.0024(7)
O10 0.0247(10) 0.0276(10) 0.0295(10) 0.0116(7) 0.0053(8) 0.0024(7)
O3 0.0272(9) 0.0213(9) 0.0282(9) 0.0093(7) -0.0001(7) 0.0018(7)
O6 0.0194(8) 0.0370(10) 0.0248(9) 0.0012(8) -0.0051(7) 0.0025(7)
O8 0.0147(8) 0.0324(10) 0.0331(10) -0.0005(8) -0.0047(7) -0.0063(7)
C4 0.0139(10) 0.0131(10) 0.0194(11) 0.0005(8) 0.0025(8) -0.0019(7)
N4 0.0126(9) 0.0184(9) 0.0199(9) 0.0016(8) -0.0010(7) -0.0012(7)
N6 0.0122(9) 0.0162(9) 0.0271(10) 0.0005(8) -0.0003(7) 0.0002(7)
O4 0.0277(9) 0.0219(9) 0.0427(11) -0.0006(8) 0.0122(8) 0.0073(7)
C2 0.0137(9) 0.0172(10) 0.0216(11) 0.0037(8) -0.0012(8) -0.0019(8)
O1 0.0196(8) 0.0321(10) 0.0263(9) -0.0084(7) -0.0026(7) 0.0033(7)
N3 0.0165(10) 0.0277(10) 0.0184(10) 0.0007(8) -0.0001(8) -0.0029(8)
O2 0.0152(8) 0.0284(10) 0.0320(10) 0.0057(7) 0.0053(7) -0.0018(7)
C1 0.0116(9) 0.0171(10) 0.0209(10) 0.0018(8) 0.0006(8) 0.0018(8)
N5 0.0140(9) 0.0168(9) 0.0244(10) 0.0013(8) 0.0008(7) -0.0013(7)
O5 0.0381(11) 0.0275(10) 0.0325(10) -0.0027(8) -0.0046(9) -0.0127(8)
N2 0.0164(9) 0.0126(9) 0.0283(10) 0.0000(8) 0.0007(8) 0.0014(7)
C3 0.0124(9) 0.0164(10) 0.0198(10) 0.0045(9) 0.0021(8) 0.0001(7)
F2 0.0178(7) 0.0349(8) 0.0203(7) -0.0040(6) -0.0010(5) -0.0019(5)
N9 0.0137(8) 0.0159(9) 0.0190(9) 0.0011(7) 0.0022(7) 0.0022(7)
O12 0.0307(10) 0.0259(9) 0.0289(10) -0.0066(8) 0.0014(8) -0.0121(7)
O13 0.0309(9) 0.0207(8) 0.0272(9) 0.0067(7) 0.0019(7) 0.0024(7)
O18 0.0313(11) 0.0235(10) 0.0358(11) -0.0116(8) -0.0066(9) 0.0044(7)
O14 0.0234(9) 0.0202(9) 0.0366(10) -0.0013(8) 0.0091(8) 0.0059(6)
O19 0.0120(8) 0.0301(10) 0.0386(10) 0.0003(8) -0.0061(7) -0.0038(7)
N10 0.0103(8) 0.0210(10) 0.0213(10) -0.0023(8) -0.0007(7) -0.0008(7)
N7 0.0133(9) 0.0251(10) 0.0187(9) -0.0039(8) 0.0009(7) -0.0031(8)
C6 0.0125(9) 0.0127(10) 0.0227(11) 0.0008(8) -0.0019(8) -0.0014(7)
O16 0.0147(8) 0.0267(9) 0.0283(9) -0.0003(7) 0.0034(7) -0.0051(6)
C5 0.0119(9) 0.0153(10) 0.0173(10) -0.0003(8) -0.0014(8) 0.0005(8)
N11 0.0111(8) 0.0175(10) 0.0342(12) -0.0003(9) -0.0043(8) 0.0009(7)
O15 0.0203(8) 0.0361(10) 0.0202(8) -0.0096(7) -0.0020(7) 0.0018(7)
N12 0.0144(9) 0.0184(10) 0.0264(10) -0.0034(8) 0.0018(8) -0.0008(7)
O11 0.0208(8) 0.0322(9) 0.0265(9) 0.0023(7) -0.0059(7) 0.0036(7)
O20 0.0213(9) 0.0468(11) 0.0270(10) 0.0030(9) 0.0026(7) -0.0056(8)
N8 0.0160(9) 0.0120(9) 0.0275(10) 0.0011(8) -0.0003(8) 0.0011(7)
C8 0.0108(9) 0.0166(11) 0.0227(11) -0.0023(9) -0.0003(8) -0.0021(7)
C7 0.0120(9) 0.0147(10) 0.0269(11) 0.0005(9) -0.0013(8) 0.0005(8)
O17 0.0218(10) 0.0275(10) 0.0510(13) 0.0156(9) 0.0033(9) 0.0016(8)

loop_
_atom_type_symbol
_atom_type_description
_atom_type_scat_dispersion_real
_atom_type_scat_dispersion_imag
_atom_type_scat_source
C C 0.0033 0.0016 'International Tables Vol C Tables 4.2.6.8 and 6.1.1.4'
H H 0.0000 0.0000 'International Tables Vol C Tables 4.2.6.8 and 6.1.1.4'
N N 0.0061 0.0033 'International Tables Vol C Tables 4.2.6.8 and 6.1.1.4'
O O 0.0106 0.0060 'International Tables Vol C Tables 4.2.6.8 and 6.1.1.4'
F F 0.0171 0.0103 'International Tables Vol C Tables 4.2.6.8 and 6.1.1.4'

loop_
_geom_angle_atom_site_label_1
_geom_angle_atom_site_label_2
_geom_angle_atom_site_label_3
_geom_angle
O1 N1 O2 127.7(2)
O1 N1 C1 115.19(18)
O2 N1 C1 117.11(19)
F1 C4 C3 113.20(18)
F1 C4 N5 107.66(17)
C3 C4 N5 110.67(17)
F1 C4 N6 107.70(17)
C3 C4 N6 111.71(17)
N5 C4 N6 105.51(16)
C2 N4 C3 113.10(18)
C2 N4 H1 109.4(18)
C3 N4 H1 110.8(19)
O10 N6 O9 127.1(2)
O10 N6 C4 117.34(19)
O9 N6 C4 115.51(18)
N4 C2 C1 110.51(18)
N4 C2 H2A 109.5
C1 C2 H2A 109.5
N4 C2 H2B 109.5
C1 C2 H2B 109.5
H2A C2 H2B 108.1
O6 N3 O5 127.9(2)
O6 N3 C1 113.6(2)
O5 N3 C1 118.52(19)
N1 C1 N3 105.99(16)
N1 C1 C2 113.59(18)
N3 C1 C2 111.36(18)
N1 C1 N2 107.44(17)
N3 C1 N2 107.29(18)
C2 C1 N2 110.84(17)
O8 N5 O7 127.2(2)
O8 N5 C4 116.26(18)
O7 N5 C4 116.50(18)
O3 N2 O4 127.6(2)
O3 N2 C1 118.83(18)
O4 N2 C1 113.61(18)
N4 C3 C4 108.30(17)
N4 C3 H3A 110.0
C4 C3 H3A 110.0
N4 C3 H3B 110.0
C4 C3 H3B 110.0
H3A C3 H3B 108.4
O15 N9 O16 127.56(19)
O15 N9 C5 115.16(17)
O16 N9 C5 117.28(18)
C7 N10 C6 113.79(18)
C7 N10 H2 110(2)
C6 N10 H2 106(2)
O11 N7 O12 127.8(2)
O11 N7 C5 114.89(19)
O12 N7 C5 117.27(19)
N10 C6 C5 110.00(18)
N10 C6 H6A 109.7
C5 C6 H6A 109.7
N10 C6 H6B 109.7
C5 C6 H6B 109.7
H6A C6 H6B 108.2
N8 C5 N7 106.98(17)
N8 C5 N9 108.02(17)
N7 C5 N9 105.61(16)
N8 C5 C6 111.30(17)
N7 C5 C6 111.64(18)
N9 C5 C6 112.94(18)
O17 N11 O18 127.2(2)
O17 N11 C8 117.8(2)
O18 N11 C8 114.96(19)
O19 N12 O20 126.9(2)
O19 N12 C8 116.84(19)
O20 N12 C8 116.29(19)
O13 N8 O14 127.4(2)
O13 N8 C5 118.70(18)
O14 N8 C5 113.88(18)
F2 C8 C7 113.29(18)
F2 C8 N11 106.97(18)
C7 C8 N11 112.03(18)
F2 C8 N12 107.03(17)
C7 C8 N12 111.86(18)
N11 C8 N12 105.16(17)
N10 C7 C8 108.41(18)
N10 C7 H7A 110.0
C8 C7 H7A 110.0
N10 C7 H7B 110.0
C8 C7 H7B 110.0
H7A C7 H7B 108.4

loop_
_geom_bond_atom_site_label_1
_geom_bond_atom_site_label_2
_geom_bond_distance
F1 C4 1.325(3)
O7 N5 1.217(3)
N1 O1 1.215(2)
N1 O2 1.215(3)
N1 C1 1.518(3)
O9 N6 1.218(3)
O10 N6 1.213(3)
O3 N2 1.210(3)
O6 N3 1.215(3)
O8 N5 1.216(2)
C4 C3 1.510(3)
C4 N5 1.536(3)
C4 N6 1.538(3)
N4 C2 1.455(3)
N4 C3 1.459(3)
N4 H1 0.91(3)
O4 N2 1.221(3)
C2 C1 1.522(3)
C2 H2A 0.9900
C2 H2B 0.9900
N3 O5 1.218(3)
N3 C1 1.519(3)
C1 N2 1.522(3)
C3 H3A 0.9900
C3 H3B 0.9900
F2 C8 1.328(3)
N9 O15 1.215(2)
N9 O16 1.218(2)
N9 C5 1.523(3)
O12 N7 1.223(3)
O13 N8 1.216(3)
O18 N11 1.224(3)
O14 N8 1.217(3)
O19 N12 1.211(2)
N10 C7 1.454(3)
N10 C6 1.460(3)
N10 H2 0.83(3)
N7 O11 1.216(3)
N7 C5 1.522(3)
C6 C5 1.524(3)
C6 H6A 0.9900
C6 H6B 0.9900
C5 N8 1.509(3)
N11 O17 1.211(3)
N11 C8 1.535(3)
N12 O20 1.223(3)
N12 C8 1.537(3)
C8 C7 1.506(3)
C7 H7A 0.9900
C7 H7B 0.9900

loop_
_geom_torsion_atom_site_label_1
_geom_torsion_atom_site_label_2
_geom_torsion_atom_site_label_3
_geom_torsion_atom_site_label_4
_geom_torsion
F1 C4 N6 O10 -11.2(3)
C3 C4 N6 O10 113.7(2)
N5 C4 N6 O10 -126.0(2)
F1 C4 N6 O9 170.24(18)
C3 C4 N6 O9 -64.9(2)
N5 C4 N6 O9 55.5(2)
C3 N4 C2 C1 -149.82(19)
O1 N1 C1 N3 153.61(18)
O2 N1 C1 N3 -26.2(2)
O1 N1 C1 C2 31.0(3)
O2 N1 C1 C2 -148.8(2)
O1 N1 C1 N2 -91.9(2)
O2 N1 C1 N2 88.2(2)
O6 N3 C1 N1 -72.3(2)
O5 N3 C1 N1 107.0(2)
O6 N3 C1 C2 51.7(3)
O5 N3 C1 C2 -129.0(2)
O6 N3 C1 N2 173.16(18)
O5 N3 C1 N2 -7.5(3)
N4 C2 C1 N1 -77.7(2)
N4 C2 C1 N3 162.77(18)
N4 C2 C1 N2 43.4(2)
F1 C4 N5 O8 -29.8(2)
C3 C4 N5 O8 -154.03(19)
N6 C4 N5 O8 85.0(2)
F1 C4 N5 O7 150.3(2)
C3 C4 N5 O7 26.2(3)
N6 C4 N5 O7 -94.8(2)
N1 C1 N2 O3 -4.8(3)
N3 C1 N2 O3 108.8(2)
C2 C1 N2 O3 -129.4(2)
N1 C1 N2 O4 175.54(18)
N3 C1 N2 O4 -70.9(2)
C2 C1 N2 O4 50.9(3)
C2 N4 C3 C4 155.96(18)
F1 C4 C3 N4 60.2(2)
N5 C4 C3 N4 -178.83(17)
N6 C4 C3 N4 -61.6(2)
C7 N10 C6 C5 153.40(19)
O11 N7 C5 N8 -157.46(19)
O12 N7 C5 N8 23.8(3)
O11 N7 C5 N9 87.6(2)
O12 N7 C5 N9 -91.1(2)
O11 N7 C5 C6 -35.5(3)
O12 N7 C5 C6 145.8(2)
O15 N9 C5 N8 86.9(2)
O16 N9 C5 N8 -93.7(2)
O15 N9 C5 N7 -158.96(18)
O16 N9 C5 N7 20.5(2)
O15 N9 C5 C6 -36.7(3)
O16 N9 C5 C6 142.77(19)
N10 C6 C5 N8 -42.7(2)
N10 C6 C5 N7 -162.19(17)
N10 C6 C5 N9 79.0(2)
N7 C5 N8 O13 -114.0(2)
N9 C5 N8 O13 -0.7(3)
C6 C5 N8 O13 123.8(2)
N7 C5 N8 O14 66.4(2)
N9 C5 N8 O14 179.66(17)
C6 C5 N8 O14 -55.8(2)
O17 N11 C8 F2 12.7(3)
O18 N11 C8 F2 -169.33(19)
O17 N11 C8 C7 -112.0(2)
O18 N11 C8 C7 66.0(2)
O17 N11 C8 N12 126.3(2)
O18 N11 C8 N12 -55.8(2)
O19 N12 C8 F2 28.4(3)
O20 N12 C8 F2 -152.1(2)
O19 N12 C8 C7 153.03(19)
O20 N12 C8 C7 -27.5(3)
O19 N12 C8 N11 -85.1(2)
O20 N12 C8 N11 94.3(2)
C6 N10 C7 C8 -153.21(19)
F2 C8 C7 N10 -65.0(2)
N11 C8 C7 N10 56.2(2)
N12 C8 C7 N10 173.95(18)
